data_4334174
loop_
_publ_author_name
'Daniel Rosario-Amorin'
'Sabrina Ouizem'
'Diane A. Dickie'
'Yufeng Wen'
'Robert T. Paine'
'Jian Gao'
'John K. Grey'
'Ana de Bettencourt-Dias'
'Benjamin P. Hay'
'Laetitia H. Delmau'

_publ_section_title
;
 Synthesis, Lanthanide Coordination Chemistry, and Liquid-Liquid
 Extraction Performance of CMPO-Decorated Pyridine and Pyridine N-Oxide
 Platforms
;
_journal_name_full 'Inorganic Chemistry'
_journal_page_first 3063
_journal_page_last 3083
_journal_paper_doi 10.1021/ic3025342
_journal_volume 52
_journal_year 2013
_chemical_formula_sum 'C41 H45 N6 O14 P2 Pr'
_chemical_formula_weight 1048.68
_chemical_name_systematic
; 
 ? 
;
_space_group_IT_number 61
_symmetry_cell_setting orthorhombic
_symmetry_space_group_name_Hall '-P 2ac 2ab'
_symmetry_space_group_name_H-M 'P b c a'
_atom_sites_solution_hydrogens geom
_atom_sites_solution_primary direct
_atom_sites_solution_secondary difmap
_audit_creation_method SHELXL-97
_cell_angle_alpha 90.00
_cell_angle_beta 90.00
_cell_angle_gamma 90.00
_cell_formula_units_Z 8
_cell_length_a 22.5122(10)
_cell_length_b 18.6045(8)
_cell_length_c 22.7679(10)
_cell_measurement_reflns_used 9591
_cell_measurement_temperature 173(2)
_cell_measurement_theta_max 27.53
_cell_measurement_theta_min 2.30
_cell_volume 9535.8(7)
_computing_cell_refinement 'Bruker SAINT'
_computing_data_collection 'Bruker APEX2'
_computing_data_reduction 'Bruker SAINT'
_computing_molecular_graphics 'Bruker SHELXTL'
_computing_publication_material 'Bruker SHELXTL'
_computing_structure_refinement 'SHELXL-97 (Sheldrick, 2008)'
_computing_structure_solution 'SHELXS-97 (Sheldrick, 2008)'
_diffrn_ambient_temperature 173(2)
_diffrn_measured_fraction_theta_full 0.999
_diffrn_measured_fraction_theta_max 0.999
_diffrn_measurement_device_type 'Bruker APEX-II CCD'
_diffrn_measurement_method '\f and \w scans'
_diffrn_radiation_monochromator graphite
_diffrn_radiation_source 'fine-focus sealed tube'
_diffrn_radiation_type MoK\a
_diffrn_radiation_wavelength 0.71073
_diffrn_reflns_av_R_equivalents 0.0656
_diffrn_reflns_av_sigmaI/netI 0.0324
_diffrn_reflns_limit_h_max 29
_diffrn_reflns_limit_h_min -29
_diffrn_reflns_limit_k_max 24
_diffrn_reflns_limit_k_min -23
_diffrn_reflns_limit_l_max 28
_diffrn_reflns_limit_l_min -29
_diffrn_reflns_number 189747
_diffrn_reflns_theta_full 27.48
_diffrn_reflns_theta_max 27.48
_diffrn_reflns_theta_min 2.00
_exptl_absorpt_coefficient_mu 1.157
_exptl_absorpt_correction_T_max 0.8153
_exptl_absorpt_correction_T_min 0.7808
_exptl_absorpt_correction_type numerical
_exptl_absorpt_process_details 'Bruker, SADABS'
_exptl_crystal_colour colourless
_exptl_crystal_density_diffrn 1.461
_exptl_crystal_description plate
_exptl_crystal_F_000 4272
_exptl_crystal_size_max 0.22
_exptl_crystal_size_mid 0.20
_exptl_crystal_size_min 0.18
_platon_squeeze_details
;
;
_refine_diff_density_max 0.649
_refine_diff_density_min -0.699
_refine_diff_density_rms 0.084
_refine_ls_extinction_method none
_refine_ls_goodness_of_fit_ref 1.136
_refine_ls_hydrogen_treatment constr
_refine_ls_matrix_type full
_refine_ls_number_parameters 581
_refine_ls_number_reflns 10934
_refine_ls_number_restraints 0
_refine_ls_restrained_S_all 1.136
_refine_ls_R_factor_all 0.0546
_refine_ls_R_factor_gt 0.0367
_refine_ls_shift/su_max 0.001
_refine_ls_shift/su_mean 0.000
_refine_ls_structure_factor_coef Fsqd
_refine_ls_weighting_details 'calc w=1/[\s^2^(Fo^2^)+(0.0436P)^2^+9.2283P] where P=(Fo^2^+2Fc^2^)/3'
_refine_ls_weighting_scheme calc
_refine_ls_wR_factor_gt 0.0956
_refine_ls_wR_factor_ref 0.1017
_reflns_number_gt 8571
_reflns_number_total 10934
_reflns_threshold_expression >2sigma(I)
_cod_data_source_file ic3025342_si_001_09.cif
_cod_data_source_block rdrp1_0m-sr_[Pr(9R,S)(NO3)3]
_cod_database_code 4334174

loop_
_symmetry_equiv_pos_as_xyz
'x, y, z'
'x+1/2, -y+1/2, -z'
'-x, y+1/2, -z+1/2'
'-x+1/2, -y, z+1/2'
'-x, -y, -z'
'-x-1/2, y-1/2, z'
'x, -y-1/2, z-1/2'
'x-1/2, y, -z-1/2'

loop_
_atom_site_label
_atom_site_type_symbol
_atom_site_fract_x
_atom_site_fract_y
_atom_site_fract_z
_atom_site_U_iso_or_equiv
_atom_site_adp_type
_atom_site_occupancy
_atom_site_symmetry_multiplicity
_atom_site_calc_flag
_atom_site_refinement_flags
Pr1 Pr 0.211955(8) 0.181955(9) 0.110263(7) 0.02316(6) Uani 1 1 d .
P1 P 0.29341(4) 0.20097(5) -0.03608(4) 0.02596(18) Uani 1 1 d .
P2 P 0.22947(4) 0.34731(4) 0.18842(3) 0.02395(18) Uani 1 1 d .
O1 O 0.30795(12) 0.17086(13) 0.17146(13) 0.0445(7) Uani 1 1 d .
O2 O 0.28650(12) 0.07405(13) 0.12501(11) 0.0398(6) Uani 1 1 d .
O3 O 0.35720(12) 0.07340(15) 0.18940(13) 0.0508(7) Uani 1 1 d .
O4 O 0.12990(10) 0.15224(12) 0.03116(10) 0.0312(5) Uani 1 1 d .
O5 O 0.17190(11) 0.06104(12) 0.07247(10) 0.0343(5) Uani 1 1 d .
O6 O 0.10774(12) 0.04421(15) 0.00254(12) 0.0492(7) Uani 1 1 d .
O7 O 0.18335(12) 0.10779(13) 0.20196(10) 0.0383(6) Uani 1 1 d .
O8 O 0.09430(14) 0.09665(18) 0.23749(12) 0.0621(9) Uani 1 1 d .
O9 O 0.11049(11) 0.16256(14) 0.15968(12) 0.0423(6) Uani 1 1 d .
O10 O 0.25660(10) 0.17352(12) 0.01404(9) 0.0282(5) Uani 1 1 d .
O11 O 0.39492(12) 0.26700(15) -0.09853(11) 0.0461(7) Uani 1 1 d .
O12 O 0.27925(9) 0.28769(12) 0.09328(9) 0.0243(5) Uani 1 1 d .
O13 O 0.21375(10) 0.26940(11) 0.19235(9) 0.0270(5) Uani 1 1 d .
O14 O 0.15103(10) 0.28727(12) 0.08319(10) 0.0292(5) Uani 1 1 d .
N1 N 0.31835(13) 0.10521(15) 0.16238(13) 0.0347(7) Uani 1 1 d .
N2 N 0.13559(12) 0.08508(15) 0.03439(12) 0.0296(6) Uani 1 1 d .
N3 N 0.12817(15) 0.12180(17) 0.20093(14) 0.0414(8) Uani 1 1 d .
N4 N 0.43826(13) 0.33482(17) -0.02749(14) 0.0408(8) Uani 1 1 d .
N5 N 0.27265(11) 0.34015(14) 0.05434(11) 0.0210(5) Uani 1 1 d .
N6 N 0.08842(12) 0.37423(15) 0.11141(13) 0.0336(7) Uani 1 1 d .
C1 C 0.33561(15) 0.12856(18) -0.06702(15) 0.0317(8) Uani 1 1 d .
C2 C 0.37809(16) 0.0950(2) -0.03177(19) 0.0439(9) Uani 1 1 d .
H2 H 0.3863 0.1130 0.0064 0.053 Uiso 1 1 calc R
C3 C 0.40822(19) 0.0356(2) -0.0527(2) 0.0581(12) Uani 1 1 d .
H3 H 0.4370 0.0126 -0.0287 0.070 Uiso 1 1 calc R
C4 C 0.3966(2) 0.0095(2) -0.1082(2) 0.0622(14) Uani 1 1 d .
H4 H 0.4178 -0.0311 -0.1225 0.075 Uiso 1 1 calc R
C5 C 0.3546(2) 0.0420(2) -0.14310(19) 0.0556(12) Uani 1 1 d .
H5 H 0.3466 0.0237 -0.1812 0.067 Uiso 1 1 calc R
C6 C 0.32400(19) 0.1014(2) -0.12252(16) 0.0430(9) Uani 1 1 d .
H6 H 0.2949 0.1237 -0.1466 0.052 Uiso 1 1 calc R
C7 C 0.34312(14) 0.27246(17) -0.00678(13) 0.0256(7) Uani 1 1 d .
H7 H 0.3597 0.2560 0.0317 0.031 Uiso 1 1 calc R
C8 C 0.39511(16) 0.29138(19) -0.04797(16) 0.0349(8) Uani 1 1 d .
C9 C 0.44116(17) 0.3636(2) 0.03277(18) 0.0466(10) Uani 1 1 d .
H9A H 0.4036 0.3523 0.0534 0.056 Uiso 1 1 calc R
H9B H 0.4450 0.4166 0.0309 0.056 Uiso 1 1 calc R
C10 C 0.4920(2) 0.3338(3) 0.0670(2) 0.0780(17) Uani 1 1 d .
H10A H 0.4858 0.2822 0.0733 0.117 Uiso 1 1 calc R
H10B H 0.4944 0.3582 0.1051 0.117 Uiso 1 1 calc R
H10C H 0.5290 0.3413 0.0452 0.117 Uiso 1 1 calc R
C11 C 0.48496(17) 0.3567(2) -0.0691(2) 0.0486(10) Uani 1 1 d .
H11A H 0.4901 0.3185 -0.0989 0.058 Uiso 1 1 calc R
H11B H 0.5230 0.3617 -0.0476 0.058 Uiso 1 1 calc R
C12 C 0.4714(2) 0.4264(3) -0.0998(3) 0.0833(18) Uani 1 1 d .
H12A H 0.4347 0.4213 -0.1226 0.125 Uiso 1 1 calc R
H12B H 0.5042 0.4388 -0.1262 0.125 Uiso 1 1 calc R
H12C H 0.4663 0.4646 -0.0706 0.125 Uiso 1 1 calc R
C13 C 0.30520(14) 0.33862(17) 0.00384(13) 0.0240(7) Uani 1 1 d .
C14 C 0.23558(13) 0.39594(16) 0.06741(13) 0.0213(6) Uani 1 1 d .
C15 C 0.23038(14) 0.45216(17) 0.02837(13) 0.0258(7) Uani 1 1 d .
H15 H 0.2048 0.4913 0.0372 0.031 Uiso 1 1 calc R
C16 C 0.26233(16) 0.45192(18) -0.02367(14) 0.0316(8) Uani 1 1 d .
H16 H 0.2586 0.4904 -0.0508 0.038 Uiso 1 1 calc R
C17 C 0.29971(15) 0.39475(18) -0.03537(14) 0.0291(7) Uani 1 1 d .
H17 H 0.3219 0.3941 -0.0709 0.035 Uiso 1 1 calc R
C18 C 0.19804(14) 0.39143(17) 0.12203(13) 0.0237(7) Uani 1 1 d .
H18 H 0.1852 0.4411 0.1329 0.028 Uiso 1 1 calc R
C19 C 0.19597(15) 0.39189(17) 0.25036(14) 0.0297(7) Uani 1 1 d .
C20 C 0.21032(17) 0.46234(19) 0.26526(16) 0.0385(9) Uani 1 1 d .
H20 H 0.2359 0.4896 0.2407 0.046 Uiso 1 1 calc R
C21 C 0.1872(2) 0.4926(2) 0.31604(17) 0.0502(10) Uani 1 1 d .
H21 H 0.1964 0.5410 0.3257 0.060 Uiso 1 1 calc R
C22 C 0.1513(2) 0.4531(2) 0.35226(16) 0.0498(11) Uani 1 1 d .
H22 H 0.1365 0.4739 0.3874 0.060 Uiso 1 1 calc R
C23 C 0.1366(2) 0.3836(2) 0.33801(17) 0.0509(11) Uani 1 1 d .
H23 H 0.1113 0.3566 0.3631 0.061 Uiso 1 1 calc R
C24 C 0.15873(18) 0.3528(2) 0.28664(16) 0.0413(9) Uani 1 1 d .
H24 H 0.1482 0.3049 0.2766 0.050 Uiso 1 1 calc R
C25 C 0.30654(15) 0.36994(17) 0.19286(13) 0.0259(7) Uani 1 1 d .
C26 C 0.32995(15) 0.43099(18) 0.16647(15) 0.0314(7) Uani 1 1 d .
H26 H 0.3048 0.4617 0.1443 0.038 Uiso 1 1 calc R
C27 C 0.38937(17) 0.4474(2) 0.17218(17) 0.0422(9) Uani 1 1 d .
H27 H 0.4053 0.4883 0.1528 0.051 Uiso 1 1 calc R
C28 C 0.42568(18) 0.4044(2) 0.20608(19) 0.0494(10) Uani 1 1 d .
H28 H 0.4665 0.4161 0.2103 0.059 Uiso 1 1 calc R
C29 C 0.40304(19) 0.3449(2) 0.23378(18) 0.0505(11) Uani 1 1 d .
H29 H 0.4281 0.3162 0.2578 0.061 Uiso 1 1 calc R
C30 C 0.34325(18) 0.32623(19) 0.22690(16) 0.0390(9) Uani 1 1 d .
H30 H 0.3278 0.2843 0.2452 0.047 Uiso 1 1 calc R
C31 C 0.14299(14) 0.34817(17) 0.10499(13) 0.0249(7) Uani 1 1 d .
C32 C 0.03849(17) 0.3277(2) 0.0931(2) 0.0489(11) Uani 1 1 d .
H32A H 0.0014 0.3447 0.1119 0.059 Uiso 1 1 calc R
H32B H 0.0460 0.2779 0.1064 0.059 Uiso 1 1 calc R
C33 C 0.0309(2) 0.3286(3) 0.0261(2) 0.0618(13) Uani 1 1 d .
H33A H 0.0249 0.3781 0.0128 0.093 Uiso 1 1 calc R
H33B H -0.0036 0.2993 0.0153 0.093 Uiso 1 1 calc R
H33C H 0.0666 0.3088 0.0076 0.093 Uiso 1 1 calc R
C34 C 0.07200(16) 0.4479(2) 0.12903(18) 0.0421(9) Uani 1 1 d .
H34A H 0.0438 0.4678 0.1000 0.050 Uiso 1 1 calc R
H34B H 0.1080 0.4785 0.1289 0.050 Uiso 1 1 calc R
C35 C 0.0444(2) 0.4502(2) 0.18853(19) 0.0567(11) Uani 1 1 d .
H35A H 0.0108 0.4168 0.1900 0.085 Uiso 1 1 calc R
H35B H 0.0303 0.4991 0.1966 0.085 Uiso 1 1 calc R
H35C H 0.0739 0.4364 0.2181 0.085 Uiso 1 1 calc R
C36 C 0.24780(16) 0.24527(18) -0.08936(14) 0.0293(7) Uani 1 1 d .
C37 C 0.19019(16) 0.2622(2) -0.07215(16) 0.0364(8) Uani 1 1 d .
H37 H 0.1746 0.2434 -0.0365 0.044 Uiso 1 1 calc R
C38 C 0.1558(2) 0.3063(2) -0.10693(17) 0.0491(11) Uani 1 1 d .
H38 H 0.1168 0.3185 -0.0947 0.059 Uiso 1 1 calc R
C39 C 0.1772(2) 0.3330(2) -0.15909(17) 0.0518(11) Uani 1 1 d .
H39 H 0.1532 0.3637 -0.1825 0.062 Uiso 1 1 calc R
C40 C 0.2339(2) 0.3147(2) -0.17746(16) 0.0467(10) Uani 1 1 d .
H40 H 0.2484 0.3319 -0.2141 0.056 Uiso 1 1 calc R
C41 C 0.26961(18) 0.2715(2) -0.14287(14) 0.0378(9) Uani 1 1 d .
H41 H 0.3087 0.2598 -0.1553 0.045 Uiso 1 1 calc R

loop_
_atom_site_aniso_label
_atom_site_aniso_U_11
_atom_site_aniso_U_22
_atom_site_aniso_U_33
_atom_site_aniso_U_23
_atom_site_aniso_U_13
_atom_site_aniso_U_12
Pr1 0.02973(10) 0.01672(9) 0.02303(10) -0.00123(7) 0.00222(7) 0.00056(7)
P1 0.0288(4) 0.0264(4) 0.0227(4) -0.0041(3) 0.0019(3) 0.0006(3)
P2 0.0325(4) 0.0183(4) 0.0211(4) -0.0010(3) 0.0030(3) 0.0013(3)
O1 0.0492(16) 0.0238(13) 0.0604(17) -0.0070(12) -0.0177(14) 0.0091(11)
O2 0.0531(17) 0.0270(13) 0.0394(14) -0.0080(11) -0.0088(12) 0.0095(12)
O3 0.0498(17) 0.0408(16) 0.0616(18) 0.0048(14) -0.0124(14) 0.0181(13)
O4 0.0310(12) 0.0218(12) 0.0407(13) 0.0013(10) -0.0016(10) -0.0014(10)
O5 0.0449(15) 0.0229(12) 0.0351(13) -0.0007(10) -0.0046(11) 0.0017(11)
O6 0.0544(17) 0.0403(16) 0.0530(17) -0.0140(13) -0.0129(14) -0.0082(13)
O7 0.0525(17) 0.0322(14) 0.0302(13) 0.0003(11) 0.0038(12) -0.0078(12)
O8 0.070(2) 0.077(2) 0.0386(16) -0.0022(15) 0.0208(15) -0.0360(17)
O9 0.0395(15) 0.0456(16) 0.0418(15) -0.0012(13) 0.0066(12) -0.0049(12)
O10 0.0318(13) 0.0302(13) 0.0226(11) -0.0017(9) 0.0026(9) 0.0001(10)
O11 0.0506(17) 0.0494(17) 0.0383(15) -0.0092(12) 0.0119(12) -0.0054(13)
O12 0.0308(12) 0.0211(11) 0.0210(10) 0.0034(9) 0.0003(9) 0.0036(9)
O13 0.0400(13) 0.0184(11) 0.0225(11) -0.0001(9) 0.0051(10) 0.0003(10)
O14 0.0297(12) 0.0200(11) 0.0379(13) -0.0049(10) -0.0026(10) 0.0020(10)
N1 0.0395(17) 0.0278(15) 0.0367(17) -0.0008(13) 0.0000(14) 0.0068(14)
N2 0.0294(15) 0.0274(15) 0.0319(15) -0.0041(12) 0.0022(12) -0.0028(12)
N3 0.050(2) 0.0399(19) 0.0341(17) -0.0092(15) 0.0078(15) -0.0178(16)
N4 0.0311(16) 0.0399(18) 0.0513(19) -0.0038(15) 0.0067(14) -0.0026(14)
N5 0.0228(13) 0.0196(12) 0.0206(13) -0.0005(10) -0.0024(10) -0.0028(10)
N6 0.0251(14) 0.0232(14) 0.0526(19) -0.0051(13) 0.0051(13) -0.0020(12)
C1 0.0342(18) 0.0256(17) 0.0354(18) 0.0002(14) 0.0091(15) -0.0020(15)
C2 0.037(2) 0.039(2) 0.056(2) -0.0026(19) 0.0008(18) 0.0011(17)
C3 0.042(2) 0.035(2) 0.098(4) 0.003(2) 0.004(2) 0.0059(19)
C4 0.057(3) 0.030(2) 0.100(4) -0.008(2) 0.035(3) 0.001(2)
C5 0.082(3) 0.034(2) 0.051(3) -0.0127(19) 0.024(2) 0.000(2)
C6 0.059(3) 0.033(2) 0.037(2) -0.0060(16) 0.0084(18) 0.0014(19)
C7 0.0262(16) 0.0286(17) 0.0219(15) -0.0018(13) 0.0016(13) 0.0007(13)
C8 0.0348(19) 0.0298(18) 0.040(2) -0.0007(16) 0.0044(16) 0.0004(15)
C9 0.034(2) 0.043(2) 0.064(3) -0.021(2) -0.0045(19) -0.0007(17)
C10 0.054(3) 0.127(5) 0.053(3) -0.014(3) -0.009(2) 0.028(3)
C11 0.030(2) 0.039(2) 0.077(3) 0.004(2) 0.014(2) 0.0006(17)
C12 0.072(4) 0.052(3) 0.126(5) 0.028(3) 0.044(3) 0.009(3)
C13 0.0240(15) 0.0252(16) 0.0228(15) -0.0036(13) 0.0006(12) -0.0043(13)
C14 0.0230(15) 0.0194(15) 0.0215(15) -0.0015(12) -0.0022(12) -0.0009(12)
C15 0.0298(16) 0.0212(16) 0.0263(16) -0.0008(13) -0.0025(13) -0.0010(13)
C16 0.045(2) 0.0246(17) 0.0254(17) 0.0044(14) -0.0026(15) -0.0045(15)
C17 0.0363(19) 0.0289(18) 0.0221(16) 0.0008(13) 0.0028(13) -0.0077(14)
C18 0.0270(16) 0.0174(15) 0.0267(16) -0.0006(12) 0.0024(12) 0.0019(12)
C19 0.0399(19) 0.0261(17) 0.0231(16) -0.0017(14) 0.0045(14) 0.0076(15)
C20 0.053(2) 0.0288(19) 0.0334(19) -0.0034(15) 0.0065(17) 0.0011(17)
C21 0.075(3) 0.036(2) 0.040(2) -0.0142(18) 0.002(2) 0.010(2)
C22 0.070(3) 0.050(3) 0.0289(19) -0.0069(18) 0.0099(19) 0.027(2)
C23 0.065(3) 0.051(3) 0.037(2) 0.0041(19) 0.021(2) 0.015(2)
C24 0.052(2) 0.031(2) 0.040(2) -0.0010(16) 0.0150(18) 0.0083(18)
C25 0.0321(17) 0.0224(16) 0.0232(16) -0.0047(13) 0.0007(13) 0.0011(13)
C26 0.0346(19) 0.0274(18) 0.0320(18) -0.0036(14) -0.0061(15) 0.0000(15)
C27 0.042(2) 0.040(2) 0.045(2) -0.0051(18) -0.0056(18) -0.0084(18)
C28 0.036(2) 0.054(3) 0.058(3) -0.016(2) -0.0106(19) -0.0017(19)
C29 0.048(2) 0.053(3) 0.050(2) -0.005(2) -0.025(2) 0.013(2)
C30 0.055(2) 0.0291(19) 0.0328(19) -0.0005(15) -0.0086(17) 0.0068(17)
C31 0.0268(16) 0.0198(15) 0.0281(16) 0.0019(13) 0.0002(13) -0.0003(13)
C32 0.0263(19) 0.036(2) 0.084(3) -0.010(2) 0.003(2) -0.0075(16)
C33 0.042(2) 0.057(3) 0.087(4) -0.020(3) -0.014(2) -0.004(2)
C34 0.0302(19) 0.030(2) 0.066(3) -0.0123(18) 0.0083(18) 0.0014(16)
C35 0.052(3) 0.055(3) 0.063(3) -0.008(2) 0.013(2) 0.003(2)
C36 0.0402(19) 0.0227(16) 0.0249(16) -0.0041(13) -0.0040(14) -0.0021(15)
C37 0.040(2) 0.038(2) 0.0312(18) -0.0009(16) -0.0023(16) 0.0045(17)
C38 0.055(3) 0.053(3) 0.039(2) -0.0019(19) -0.0059(19) 0.017(2)
C39 0.078(3) 0.043(2) 0.035(2) 0.0005(18) -0.014(2) 0.017(2)
C40 0.081(3) 0.035(2) 0.0241(18) -0.0003(16) -0.0055(19) -0.005(2)
C41 0.055(2) 0.0316(19) 0.0270(18) -0.0057(15) 0.0005(16) -0.0042(17)

loop_
_atom_type_symbol
_atom_type_description
_atom_type_scat_dispersion_real
_atom_type_scat_dispersion_imag
_atom_type_scat_source
C C 0.0033 0.0016 'International Tables Vol C Tables 4.2.6.8 and 6.1.1.4'
H H 0.0000 0.0000 'International Tables Vol C Tables 4.2.6.8 and 6.1.1.4'
N N 0.0061 0.0033 'International Tables Vol C Tables 4.2.6.8 and 6.1.1.4'
O O 0.0106 0.0060 'International Tables Vol C Tables 4.2.6.8 and 6.1.1.4'
P P 0.1023 0.0942 'International Tables Vol C Tables 4.2.6.8 and 6.1.1.4'
Pr Pr -0.2180 2.8214 'International Tables Vol C Tables 4.2.6.8 and 6.1.1.4'

loop_
_geom_angle_atom_site_label_1
_geom_angle_atom_site_label_2
_geom_angle_atom_site_label_3
_geom_angle
O10 Pr1 O14 93.22(7)
O10 Pr1 O13 136.05(7)
O14 Pr1 O13 71.12(7)
O10 Pr1 O12 70.15(7)
O14 Pr1 O12 71.06(7)
O13 Pr1 O12 65.94(7)
O10 Pr1 O5 77.62(7)
O14 Pr1 O5 114.57(7)
O13 Pr1 O5 146.33(7)
O12 Pr1 O5 147.63(7)
O10 Pr1 O9 139.22(8)
O14 Pr1 O9 74.17(8)
O13 Pr1 O9 77.09(8)
O12 Pr1 O9 135.45(8)
O5 Pr1 O9 73.27(8)
O10 Pr1 O1 97.83(8)
O14 Pr1 O1 131.57(7)
O13 Pr1 O1 68.38(8)
O12 Pr1 O1 68.94(8)
O5 Pr1 O1 113.85(7)
O9 Pr1 O1 119.77(9)
O10 Pr1 O7 143.31(8)
O14 Pr1 O7 119.13(8)
O13 Pr1 O7 75.24(7)
O12 Pr1 O7 133.83(7)
O5 Pr1 O7 73.49(7)
O9 Pr1 O7 49.48(9)
O1 Pr1 O7 74.31(9)
O10 Pr1 O2 78.54(8)
O14 Pr1 O2 171.39(8)
O13 Pr1 O2 113.16(7)
O12 Pr1 O2 103.40(8)
O5 Pr1 O2 66.42(8)
O9 Pr1 O2 113.74(9)
O1 Pr1 O2 48.50(8)
O7 Pr1 O2 69.47(8)
O10 Pr1 O4 70.04(7)
O14 Pr1 O4 66.86(7)
O13 Pr1 O4 131.58(7)
O12 Pr1 O4 118.76(7)
O5 Pr1 O4 48.92(7)
O9 Pr1 O4 69.35(8)
O1 Pr1 O4 159.79(7)
O7 Pr1 O4 105.38(8)
O2 Pr1 O4 111.89(7)
O10 Pr1 N3 149.10(8)
O14 Pr1 N3 96.78(9)
O13 Pr1 N3 74.77(7)
O12 Pr1 N3 140.71(7)
O5 Pr1 N3 71.62(8)
O9 Pr1 N3 24.74(9)
O1 Pr1 N3 97.16(9)
O7 Pr1 N3 24.74(9)
O2 Pr1 N3 91.62(9)
O4 Pr1 N3 87.22(8)
O10 P1 C36 110.80(15)
O10 P1 C1 109.63(14)
C36 P1 C1 112.57(16)
O10 P1 C7 107.62(13)
C36 P1 C7 104.99(15)
C1 P1 C7 111.05(15)
O13 P2 C25 117.05(14)
O13 P2 C19 107.49(14)
C25 P2 C19 104.69(15)
O13 P2 C18 112.74(13)
C25 P2 C18 108.12(15)
C19 P2 C18 105.89(15)
N1 O1 Pr1 98.3(2)
N1 O2 Pr1 95.64(18)
N2 O4 Pr1 95.56(18)
N2 O5 Pr1 98.38(17)
N3 O7 Pr1 96.9(2)
N3 O9 Pr1 97.4(2)
P1 O10 Pr1 153.88(13)
N5 O12 Pr1 127.67(16)
P2 O13 Pr1 126.54(12)
C31 O14 Pr1 134.5(2)
O3 N1 O2 121.8(3)
O3 N1 O1 121.3(3)
O2 N1 O1 116.9(3)
O6 N2 O4 122.0(3)
O6 N2 O5 121.0(3)
O4 N2 O5 117.0(3)
O8 N3 O7 121.3(4)
O8 N3 O9 122.4(4)
O7 N3 O9 116.3(3)
O8 N3 Pr1 179.3(3)
O7 N3 Pr1 58.41(16)
O9 N3 Pr1 57.86(17)
C8 N4 C11 117.3(3)
C8 N4 C9 124.9(3)
C11 N4 C9 117.8(3)
O12 N5 C13 119.2(2)
O12 N5 C14 118.8(2)
C13 N5 C14 121.9(3)
C31 N6 C34 126.9(3)
C31 N6 C32 117.3(3)
C34 N6 C32 115.4(3)
C6 C1 C2 119.4(3)
C6 C1 P1 122.2(3)
C2 C1 P1 118.2(3)
C3 C2 C1 119.7(4)
C4 C3 C2 120.3(4)
C5 C4 C3 120.3(4)
C4 C5 C6 119.9(4)
C5 C6 C1 120.4(4)
C13 C7 C8 109.8(3)
C13 C7 P1 107.4(2)
C8 C7 P1 113.7(2)
O11 C8 N4 123.0(3)
O11 C8 C7 118.7(3)
N4 C8 C7 118.3(3)
N4 C9 C10 112.7(3)
N4 C11 C12 113.1(3)
N5 C13 C17 118.8(3)
N5 C13 C7 117.0(3)
C17 C13 C7 124.1(3)
N5 C14 C15 119.3(3)
N5 C14 C18 118.7(3)
C15 C14 C18 121.8(3)
C14 C15 C16 120.3(3)
C17 C16 C15 118.9(3)
C13 C17 C16 120.8(3)
C14 C18 C31 105.9(2)
C14 C18 P2 118.8(2)
C31 C18 P2 106.4(2)
C24 C19 C20 119.4(3)
C24 C19 P2 118.6(3)
C20 C19 P2 121.8(3)
C21 C20 C19 119.9(4)
C22 C21 C20 120.4(4)
C21 C22 C23 120.4(3)
C22 C23 C24 119.9(4)
C19 C24 C23 120.1(4)
C26 C25 C30 119.5(3)
C26 C25 P2 122.4(3)
C30 C25 P2 118.0(3)
C27 C26 C25 120.6(3)
C26 C27 C28 120.0(4)
C29 C28 C27 120.3(4)
C28 C29 C30 120.4(4)
C25 C30 C29 119.2(4)
O14 C31 N6 120.6(3)
O14 C31 C18 117.4(3)
N6 C31 C18 122.0(3)
N6 C32 C33 111.0(3)
N6 C34 C35 112.3(3)
C37 C36 C41 119.5(3)
C37 C36 P1 116.6(3)
C41 C36 P1 123.3(3)
C38 C37 C36 119.8(4)
C39 C38 C37 121.0(4)
C38 C39 C40 119.7(4)
C41 C40 C39 120.4(4)
C40 C41 C36 119.6(4)

loop_
_geom_bond_atom_site_label_1
_geom_bond_atom_site_label_2
_geom_bond_distance
Pr1 O10 2.415(2)
Pr1 O14 2.470(2)
Pr1 O13 2.478(2)
Pr1 O12 2.513(2)
Pr1 O5 2.572(2)
Pr1 O9 2.572(3)
Pr1 O1 2.579(3)
Pr1 O7 2.584(2)
Pr1 O2 2.638(2)
Pr1 O4 2.639(2)
Pr1 N3 3.012(3)
P1 O10 1.500(2)
P1 C36 1.790(3)
P1 C1 1.792(3)
P1 C7 1.862(3)
P2 O13 1.495(2)
P2 C25 1.788(3)
P2 C19 1.802(3)
P2 C18 1.860(3)
O1 N1 1.261(3)
O2 N1 1.255(4)
O3 N1 1.222(4)
O4 N2 1.258(3)
O5 N2 1.273(3)
O6 N2 1.224(3)
O7 N3 1.270(4)
O8 N3 1.222(4)
O9 N3 1.271(4)
O11 C8 1.237(4)
O12 N5 1.327(3)
O14 C31 1.250(4)
N4 C8 1.347(5)
N4 C11 1.473(5)
N4 C9 1.474(5)
N5 C13 1.364(4)
N5 C14 1.365(4)
N6 C31 1.329(4)
N6 C34 1.475(4)
N6 C32 1.478(4)
C1 C6 1.386(5)
C1 C2 1.396(5)
C2 C3 1.382(6)
C3 C4 1.380(7)
C4 C5 1.375(7)
C5 C6 1.384(5)
C7 C13 1.517(4)
C7 C8 1.540(5)
C9 C10 1.492(6)
C11 C12 1.504(6)
C13 C17 1.379(4)
C14 C15 1.378(4)
C14 C18 1.506(4)
C15 C16 1.386(4)
C16 C17 1.382(5)
C18 C31 1.528(4)
C19 C24 1.384(5)
C19 C20 1.392(5)
C20 C21 1.387(5)
C21 C22 1.369(6)
C22 C23 1.374(6)
C23 C24 1.395(5)
C25 C26 1.389(5)
C25 C30 1.395(5)
C26 C27 1.378(5)
C27 C28 1.379(6)
C28 C29 1.373(6)
C29 C30 1.399(6)
C32 C33 1.534(6)
C34 C35 1.491(5)
C36 C37 1.391(5)
C36 C41 1.402(5)
C37 C38 1.378(5)
C38 C39 1.374(6)
C39 C40 1.386(6)
C40 C41 1.382(5)

loop_
_geom_torsion_atom_site_label_1
_geom_torsion_atom_site_label_2
_geom_torsion_atom_site_label_3
_geom_torsion_atom_site_label_4
_geom_torsion
O10 Pr1 O1 N1 -71.6(2)
O14 Pr1 O1 N1 -173.05(18)
O13 Pr1 O1 N1 151.7(2)
O12 Pr1 O1 N1 -136.8(2)
O5 Pr1 O1 N1 8.2(2)
O9 Pr1 O1 N1 91.9(2)
O7 Pr1 O1 N1 71.7(2)
O2 Pr1 O1 N1 -4.56(18)
O4 Pr1 O1 N1 -20.3(4)
N3 Pr1 O1 N1 81.3(2)
O10 Pr1 O2 N1 115.9(2)
O14 Pr1 O2 N1 98.8(5)
O13 Pr1 O2 N1 -19.5(2)
O12 Pr1 O2 N1 49.8(2)
O5 Pr1 O2 N1 -162.7(2)
O9 Pr1 O2 N1 -105.0(2)
O1 Pr1 O2 N1 4.55(18)
O7 Pr1 O2 N1 -82.3(2)
O4 Pr1 O2 N1 178.76(18)
N3 Pr1 O2 N1 -93.6(2)
O10 Pr1 O4 N2 88.72(18)
O14 Pr1 O4 N2 -168.55(19)
O13 Pr1 O4 N2 -136.72(16)
O12 Pr1 O4 N2 141.03(16)
O5 Pr1 O4 N2 -2.09(16)
O9 Pr1 O4 N2 -87.53(18)
O1 Pr1 O4 N2 33.3(3)
O7 Pr1 O4 N2 -52.99(18)
O2 Pr1 O4 N2 20.67(19)
N3 Pr1 O4 N2 -69.97(18)
O10 Pr1 O5 N2 -72.12(18)
O14 Pr1 O5 N2 15.8(2)
O13 Pr1 O5 N2 108.31(19)
O12 Pr1 O5 N2 -77.4(2)
O9 Pr1 O5 N2 78.98(18)
O1 Pr1 O5 N2 -165.29(17)
O7 Pr1 O5 N2 130.77(19)
O2 Pr1 O5 N2 -154.88(19)
O4 Pr1 O5 N2 2.07(16)
N3 Pr1 O5 N2 104.89(19)
O10 Pr1 O7 N3 -121.28(19)
O14 Pr1 O7 N3 27.6(2)
O13 Pr1 O7 N3 85.55(19)
O12 Pr1 O7 N3 118.69(18)
O5 Pr1 O7 N3 -81.79(19)
O9 Pr1 O7 N3 0.07(17)
O1 Pr1 O7 N3 156.8(2)
O2 Pr1 O7 N3 -152.2(2)
O4 Pr1 O7 N3 -44.20(19)
O10 Pr1 O9 N3 128.55(19)
O14 Pr1 O9 N3 -155.3(2)
O13 Pr1 O9 N3 -81.56(19)
O12 Pr1 O9 N3 -115.56(19)
O5 Pr1 O9 N3 82.27(19)
O1 Pr1 O9 N3 -26.1(2)
O7 Pr1 O9 N3 -0.07(17)
O2 Pr1 O9 N3 28.3(2)
O4 Pr1 O9 N3 134.0(2)
C36 P1 O10 Pr1 -93.8(3)
C1 P1 O10 Pr1 141.4(3)
C7 P1 O10 Pr1 20.5(4)
O14 Pr1 O10 P1 62.4(3)
O13 Pr1 O10 P1 -3.5(4)
O12 Pr1 O10 P1 -6.1(3)
O5 Pr1 O10 P1 176.9(3)
O9 Pr1 O10 P1 131.8(3)
O1 Pr1 O10 P1 -70.3(3)
O7 Pr1 O10 P1 -144.5(3)
O2 Pr1 O10 P1 -115.0(3)
O4 Pr1 O10 P1 126.4(3)
N3 Pr1 O10 P1 171.3(3)
O10 Pr1 O12 N5 65.9(2)
O14 Pr1 O12 N5 -34.9(2)
O13 Pr1 O12 N5 -112.1(2)
O5 Pr1 O12 N5 71.3(3)
O9 Pr1 O12 N5 -75.4(2)
O1 Pr1 O12 N5 173.0(2)
O7 Pr1 O12 N5 -147.5(2)
O2 Pr1 O12 N5 138.3(2)
O4 Pr1 O12 N5 13.6(2)
N3 Pr1 O12 N5 -112.0(2)
C25 P2 O13 Pr1 -85.37(18)
C19 P2 O13 Pr1 157.28(15)
C18 P2 O13 Pr1 40.97(19)
O10 Pr1 O13 P2 21.6(2)
O14 Pr1 O13 P2 -52.76(15)
O12 Pr1 O13 P2 24.35(14)
O5 Pr1 O13 P2 -158.97(13)
O9 Pr1 O13 P2 -130.21(17)
O1 Pr1 O13 P2 100.09(17)
O7 Pr1 O13 P2 178.76(17)
O2 Pr1 O13 P2 119.23(15)
O4 Pr1 O13 P2 -83.60(17)
N3 Pr1 O13 P2 -155.61(17)
O10 Pr1 O14 C31 -128.1(3)
O13 Pr1 O14 C31 9.9(3)
O12 Pr1 O14 C31 -60.4(3)
O5 Pr1 O14 C31 154.0(3)
O9 Pr1 O14 C31 91.3(3)
O1 Pr1 O14 C31 -24.7(3)
O7 Pr1 O14 C31 69.9(3)
O2 Pr1 O14 C31 -111.3(5)
O4 Pr1 O14 C31 165.2(3)
N3 Pr1 O14 C31 81.2(3)
Pr1 O2 N1 O3 171.2(3)
Pr1 O2 N1 O1 -7.8(3)
Pr1 O1 N1 O3 -171.0(3)
Pr1 O1 N1 O2 8.1(3)
Pr1 O4 N2 O6 -176.4(3)
Pr1 O4 N2 O5 3.6(3)
Pr1 O5 N2 O6 176.3(3)
Pr1 O5 N2 O4 -3.7(3)
Pr1 O7 N3 O8 179.3(3)
Pr1 O7 N3 O9 -0.1(3)
Pr1 O9 N3 O8 -179.3(3)
Pr1 O9 N3 O7 0.1(3)
O10 Pr1 N3 O8 31(25)
O14 Pr1 N3 O8 139(25)
O13 Pr1 N3 O8 -153(25)
O12 Pr1 N3 O8 -153(25)
O5 Pr1 N3 O8 25(25)
O9 Pr1 N3 O8 115(25)
O1 Pr1 N3 O8 -88(25)
O7 Pr1 N3 O8 -65(25)
O2 Pr1 N3 O8 -39(25)
O4 Pr1 N3 O8 72(25)
O10 Pr1 N3 O7 96.0(2)
O14 Pr1 N3 O7 -155.99(18)
O13 Pr1 N3 O7 -87.71(19)
O12 Pr1 N3 O7 -87.8(2)
O5 Pr1 N3 O7 90.33(19)
O9 Pr1 N3 O7 -179.9(3)
O1 Pr1 N3 O7 -22.49(19)
O2 Pr1 N3 O7 25.86(19)
O4 Pr1 N3 O7 137.71(19)
O10 Pr1 N3 O9 -84.1(3)
O14 Pr1 N3 O9 23.9(2)
O13 Pr1 N3 O9 92.2(2)
O12 Pr1 N3 O9 92.1(2)
O5 Pr1 N3 O9 -89.79(19)
O1 Pr1 N3 O9 157.39(19)
O7 Pr1 N3 O9 179.9(3)
O2 Pr1 N3 O9 -154.26(19)
O4 Pr1 N3 O9 -42.41(19)
Pr1 O12 N5 C13 -101.6(3)
Pr1 O12 N5 C14 81.6(3)
O10 P1 C1 C6 111.1(3)
C36 P1 C1 C6 -12.8(4)
C7 P1 C1 C6 -130.2(3)
O10 P1 C1 C2 -63.5(3)
C36 P1 C1 C2 172.7(3)
C7 P1 C1 C2 55.3(3)
C6 C1 C2 C3 0.4(6)
P1 C1 C2 C3 175.1(3)
C1 C2 C3 C4 0.3(6)
C2 C3 C4 C5 -0.6(7)
C3 C4 C5 C6 0.4(7)
C4 C5 C6 C1 0.3(6)
C2 C1 C6 C5 -0.6(6)
P1 C1 C6 C5 -175.2(3)
O10 P1 C7 C13 -74.3(2)
C36 P1 C7 C13 43.8(2)
C1 P1 C7 C13 165.7(2)
O10 P1 C7 C8 164.0(2)
C36 P1 C7 C8 -77.9(3)
C1 P1 C7 C8 44.0(3)
C11 N4 C8 O11 3.6(5)
C9 N4 C8 O11 -178.4(4)
C11 N4 C8 C7 -175.3(3)
C9 N4 C8 C7 2.8(5)
C13 C7 C8 O11 -109.9(4)
P1 C7 C8 O11 10.4(4)
C13 C7 C8 N4 69.0(4)
P1 C7 C8 N4 -170.7(3)
C8 N4 C9 C10 112.5(5)
C11 N4 C9 C10 -69.4(5)
C8 N4 C11 C12 92.1(5)
C9 N4 C11 C12 -86.1(5)
O12 N5 C13 C17 -177.6(3)
C14 N5 C13 C17 -0.9(4)
O12 N5 C13 C7 5.4(4)
C14 N5 C13 C7 -177.9(3)
C8 C7 C13 N5 -155.5(3)
P1 C7 C13 N5 80.4(3)
C8 C7 C13 C17 27.7(4)
P1 C7 C13 C17 -96.4(3)
O12 N5 C14 C15 177.2(3)
C13 N5 C14 C15 0.5(4)
O12 N5 C14 C18 -7.3(4)
C13 N5 C14 C18 176.0(3)
N5 C14 C15 C16 0.2(5)
C18 C14 C15 C16 -175.1(3)
C14 C15 C16 C17 -0.5(5)
N5 C13 C17 C16 0.5(5)
C7 C13 C17 C16 177.3(3)
C15 C16 C17 C13 0.2(5)
N5 C14 C18 C31 -83.7(3)
C15 C14 C18 C31 91.6(3)
N5 C14 C18 P2 35.8(4)
C15 C14 C18 P2 -148.9(3)
O13 P2 C18 C14 -93.5(2)
C25 P2 C18 C14 37.5(3)
C19 P2 C18 C14 149.2(2)
O13 P2 C18 C31 25.7(2)
C25 P2 C18 C31 156.7(2)
C19 P2 C18 C31 -91.5(2)
O13 P2 C19 C24 -5.8(3)
C25 P2 C19 C24 -130.9(3)
C18 P2 C19 C24 114.9(3)
O13 P2 C19 C20 168.8(3)
C25 P2 C19 C20 43.7(3)
C18 P2 C19 C20 -70.4(3)
C24 C19 C20 C21 -0.1(6)
P2 C19 C20 C21 -174.7(3)
C19 C20 C21 C22 1.3(6)
C20 C21 C22 C23 -1.6(7)
C21 C22 C23 C24 0.6(7)
C20 C19 C24 C23 -0.9(6)
P2 C19 C24 C23 173.9(3)
C22 C23 C24 C19 0.6(6)
O13 P2 C25 C26 152.2(2)
C19 P2 C25 C26 -88.9(3)
C18 P2 C25 C26 23.6(3)
O13 P2 C25 C30 -31.4(3)
C19 P2 C25 C30 87.5(3)
C18 P2 C25 C30 -160.0(3)
C30 C25 C26 C27 2.0(5)
P2 C25 C26 C27 178.4(3)
C25 C26 C27 C28 -2.3(5)
C26 C27 C28 C29 0.6(6)
C27 C28 C29 C30 1.4(6)
C26 C25 C30 C29 0.0(5)
P2 C25 C30 C29 -176.5(3)
C28 C29 C30 C25 -1.7(6)
Pr1 O14 C31 N6 -133.0(3)
Pr1 O14 C31 C18 48.6(4)
C34 N6 C31 O14 -171.5(3)
C32 N6 C31 O14 1.4(5)
C34 N6 C31 C18 6.7(5)
C32 N6 C31 C18 179.6(3)
C14 C18 C31 O14 55.3(3)
P2 C18 C31 O14 -72.0(3)
C14 C18 C31 N6 -123.0(3)
P2 C18 C31 N6 109.7(3)
C31 N6 C32 C33 -78.4(4)
C34 N6 C32 C33 95.4(4)
C31 N6 C34 C35 -111.3(4)
C32 N6 C34 C35 75.7(4)
O10 P1 C36 C37 13.8(3)
C1 P1 C36 C37 136.9(3)
C7 P1 C36 C37 -102.1(3)
O10 P1 C36 C41 -175.1(3)
C1 P1 C36 C41 -52.0(3)
C7 P1 C36 C41 68.9(3)
C41 C36 C37 C38 -2.0(5)
P1 C36 C37 C38 169.5(3)
C36 C37 C38 C39 1.2(6)
C37 C38 C39 C40 0.7(6)
C38 C39 C40 C41 -1.8(6)
C39 C40 C41 C36 1.0(6)
C37 C36 C41 C40 0.9(5)
P1 C36 C41 C40 -170.0(3)

loop_
_platon_squeeze_void_nr
_platon_squeeze_void_average_x
_platon_squeeze_void_average_y
_platon_squeeze_void_average_z
_platon_squeeze_void_volume
_platon_squeeze_void_count_electrons
_platon_squeeze_void_content
1 0.478 0.187 0.204 128 46 ' '
2 0.978 0.187 0.296 128 46 ' '
3 -0.022 0.313 0.796 128 46 ' '
4 0.478 0.313 0.704 128 46 ' '
5 0.022 0.687 0.204 128 46 ' '
6 0.522 0.687 0.296 128 46 ' '
7 0.522 0.813 0.796 128 46 ' '
8 1.022 0.813 0.704 128 46 ' '
